data_4132800
loop_
_publ_author_name
'Panda, Santanu'
'Ready, Joseph M.'

_publ_section_title
;
 Tandem Allylation/1,2-Boronate Rearrangement for the Asymmetric Synthesis
 of Indolines with Adjacent Quaternary Stereocenters.
;
_journal_issue 41
_journal_name_full 'Journal of the American Chemical Society'
_journal_page_first 13242
_journal_page_last 13252
_journal_paper_doi 10.1021/jacs.8b06629
_journal_volume 140
_journal_year 2018
_chemical_formula_moiety 'C28 H38 B N O2'
_chemical_formula_sum 'C28 H38 B N O2'
_chemical_formula_weight 431.40
_space_group_crystal_system orthorhombic
_space_group_IT_number 61
_space_group_name_Hall '-P 2ac 2ab'
_space_group_name_H-M_alt 'P b c a'
_atom_sites_solution_hydrogens geom
_audit_creation_method SHELXL-2016/6
_cell_angle_alpha 90
_cell_angle_beta 90
_cell_angle_gamma 90
_cell_formula_units_Z 8
_cell_length_a 18.2222(16)
_cell_length_b 17.2648(15)
_cell_length_c 16.2070(14)
_cell_measurement_reflns_used 6435
_cell_measurement_temperature 100(2)
_cell_measurement_theta_max 27.5
_cell_measurement_theta_min 3.00
_cell_volume 5098.8(8)
_computing_cell_refinement 'CrystalClear (Rigaku Inc., 2008)'
_computing_data_collection 'CrystalClear (Rigaku Inc., 2008)'
_computing_data_reduction 'CrystalClear (Rigaku Inc., 2008)'
_computing_molecular_graphics 'XP SHELXTL/PC, Siemens Analytical'
_computing_publication_material 'XP SHELXTL/PC, Siemens Analytical'
_computing_structure_refinement 'SHELXL-2016/6 (Sheldrick, 2015)'
_computing_structure_solution
;

Sheldrick. G. M.  (2015) SHELXT. Acta Cryst. A71, 3-8.

;
_diffrn_ambient_temperature 100(2)
_diffrn_measured_fraction_theta_full 0.998
_diffrn_measured_fraction_theta_max 0.998
_diffrn_measurement_device_type 'Rigaku AFC-12 with Saturn 724+ CCD'
_diffrn_measurement_method \w-scans
_diffrn_radiation_type MoK\a
_diffrn_radiation_wavelength 0.71073
_diffrn_reflns_av_R_equivalents 0.0507
_diffrn_reflns_av_unetI/netI 0.0205
_diffrn_reflns_Laue_measured_fraction_full 0.998
_diffrn_reflns_Laue_measured_fraction_max 0.998
_diffrn_reflns_limit_h_max 23
_diffrn_reflns_limit_h_min -23
_diffrn_reflns_limit_k_max 22
_diffrn_reflns_limit_k_min -22
_diffrn_reflns_limit_l_max 21
_diffrn_reflns_limit_l_min -21
_diffrn_reflns_number 105145
_diffrn_reflns_point_group_measured_fraction_full 0.998
_diffrn_reflns_point_group_measured_fraction_max 0.998
_diffrn_reflns_theta_full 25.242
_diffrn_reflns_theta_max 27.482
_diffrn_reflns_theta_min 2.993
_diffrn_source 'sealed fine focus tube'
_exptl_absorpt_coefficient_mu 0.069
_exptl_absorpt_correction_T_max 1.00
_exptl_absorpt_correction_T_min 0.750
_exptl_absorpt_correction_type multi-scan
_exptl_absorpt_process_details
;
Abscor. T. Higashi (2001). The Rigaku Corporation, Tokyo, Japan.
;
_exptl_crystal_colour colorless
_exptl_crystal_density_diffrn 1.124
_exptl_crystal_description prism
_exptl_crystal_F_000 1872
_exptl_crystal_size_max 0.270
_exptl_crystal_size_mid 0.270
_exptl_crystal_size_min 0.180
_refine_diff_density_max 0.321
_refine_diff_density_min -0.182
_refine_diff_density_rms 0.039
_refine_ls_extinction_method none
_refine_ls_goodness_of_fit_ref 1.047
_refine_ls_hydrogen_treatment constr
_refine_ls_matrix_type full
_refine_ls_number_parameters 295
_refine_ls_number_reflns 5838
_refine_ls_number_restraints 0
_refine_ls_restrained_S_all 1.047
_refine_ls_R_factor_all 0.0552
_refine_ls_R_factor_gt 0.0476
_refine_ls_shift/su_max 0.000
_refine_ls_shift/su_mean 0.000
_refine_ls_structure_factor_coef Fsqd
_refine_ls_weighting_details 'w=1/[\s^2^(Fo^2^)+(0.0556P)^2^+2.2247P] where P=(Fo^2^+2Fc^2^)/3'
_refine_ls_weighting_scheme calc
_refine_ls_wR_factor_gt 0.1158
_refine_ls_wR_factor_ref 0.1204
_reflns_Friedel_coverage 0.000
_reflns_number_gt 5134
_reflns_number_total 5838
_reflns_threshold_expression 'I > 2\s(I)'
_cod_data_source_file ja8b06629_si_003.cif
_cod_data_source_block shelx
_cod_database_code 4132800
_shelx_shelxl_version_number 2016/6
_shelx_space_group_comment
;
The symmetry employed for this shelxl refinement is uniquely defined
by the following loop, which should always be used as a source of
symmetry information in preference to the above space-group names.
They are only intended as comments.
;
_shelx_estimated_absorpt_t_min 0.982
_shelx_estimated_absorpt_t_max 0.988

loop_
_space_group_symop_operation_xyz
'x, y, z'
'-x+1/2, -y, z+1/2'
'x+1/2, -y+1/2, -z'
'-x, y+1/2, -z+1/2'
'-x, -y, -z'
'x-1/2, y, -z-1/2'
'-x-1/2, y-1/2, z'
'x, -y-1/2, z-1/2'

loop_
_atom_site_label
_atom_site_type_symbol
_atom_site_fract_x
_atom_site_fract_y
_atom_site_fract_z
_atom_site_U_iso_or_equiv
_atom_site_adp_type
_atom_site_occupancy
_atom_site_site_symmetry_order
_atom_site_calc_flag
_atom_site_refinement_flags_posn
_atom_site_refinement_flags_adp
C1 C 0.50122(6) 0.18649(7) 0.42520(7) 0.0187(2) Uani 1 1 d . .
C2 C 0.42478(7) 0.20857(7) 0.38406(8) 0.0211(3) Uani 1 1 d . .
C3 C 0.40714(7) 0.28279(7) 0.43123(8) 0.0223(3) Uani 1 1 d . .
C4 C 0.34168(7) 0.32114(8) 0.44511(8) 0.0281(3) Uani 1 1 d . .
H4 H 0.296571 0.299376 0.427056 0.034 Uiso 1 1 calc R U
C5 C 0.34279(8) 0.39287(8) 0.48636(9) 0.0325(3) Uani 1 1 d . .
H5 H 0.298235 0.419968 0.495980 0.039 Uiso 1 1 calc R U
C6 C 0.40862(9) 0.42398(8) 0.51290(9) 0.0317(3) Uani 1 1 d . .
H6 H 0.408479 0.472534 0.540486 0.038 Uiso 1 1 calc R U
C7 C 0.47560(8) 0.38576(8) 0.50019(8) 0.0268(3) Uani 1 1 d . .
H7 H 0.520515 0.407614 0.518725 0.032 Uiso 1 1 calc R U
C8 C 0.47409(7) 0.31442(7) 0.45935(8) 0.0216(3) Uani 1 1 d . .
C9 C 0.48587(7) 0.14307(7) 0.50825(7) 0.0212(2) Uani 1 1 d . .
H9A H 0.446610 0.171031 0.538183 0.025 Uiso 1 1 calc R U
H9B H 0.467120 0.090641 0.495281 0.025 Uiso 1 1 calc R U
C10 C 0.55137(7) 0.13497(7) 0.56505(7) 0.0207(2) Uani 1 1 d . .
C11 C 0.60217(7) 0.07485(7) 0.55618(8) 0.0237(3) Uani 1 1 d . .
H11 H 0.595941 0.037967 0.513250 0.028 Uiso 1 1 calc R U
C12 C 0.66180(8) 0.06835(8) 0.60953(9) 0.0300(3) Uani 1 1 d . .
H12 H 0.696005 0.027317 0.602750 0.036 Uiso 1 1 calc R U
C13 C 0.67130(8) 0.12205(8) 0.67286(9) 0.0323(3) Uani 1 1 d . .
H13 H 0.712043 0.117839 0.709148 0.039 Uiso 1 1 calc R U
C14 C 0.62108(9) 0.18161(8) 0.68268(8) 0.0316(3) Uani 1 1 d . .
H14 H 0.627335 0.218291 0.725802 0.038 Uiso 1 1 calc R U
C15 C 0.56159(8) 0.18767(7) 0.62950(8) 0.0261(3) Uani 1 1 d . .
H15 H 0.527193 0.228407 0.637067 0.031 Uiso 1 1 calc R U
C16 C 0.43752(7) 0.23023(7) 0.29189(8) 0.0233(3) Uani 1 1 d . .
H16A H 0.474354 0.272300 0.289159 0.028 Uiso 1 1 calc R U
H16B H 0.458253 0.184707 0.262981 0.028 Uiso 1 1 calc R U
C17 C 0.36951(8) 0.25598(8) 0.24700(9) 0.0281(3) Uani 1 1 d . .
H17 H 0.338715 0.292577 0.273772 0.034 Uiso 1 1 calc R U
C18 C 0.34939(9) 0.23152(9) 0.17312(10) 0.0366(3) Uani 1 1 d . .
H18A H 0.378770 0.194919 0.144408 0.044 Uiso 1 1 calc R U
H18B H 0.305539 0.250530 0.148733 0.044 Uiso 1 1 calc R U
C19 C 0.36628(7) 0.14493(8) 0.38923(9) 0.0267(3) Uani 1 1 d . .
H19A H 0.355910 0.133296 0.447253 0.040 Uiso 1 1 calc R U
H19B H 0.384279 0.098121 0.361644 0.040 Uiso 1 1 calc R U
H19C H 0.321263 0.162683 0.362089 0.040 Uiso 1 1 calc R U
C20 C 0.60669(7) 0.28224(7) 0.46581(8) 0.0213(3) Uani 1 1 d . .
H20A H 0.635850 0.233865 0.464858 0.026 Uiso 1 1 calc R U
H20B H 0.606341 0.301826 0.523222 0.026 Uiso 1 1 calc R U
C21 C 0.64341(7) 0.34219(8) 0.41006(8) 0.0262(3) Uani 1 1 d . .
H21A H 0.655756 0.317884 0.356506 0.031 Uiso 1 1 calc R U
H21B H 0.608659 0.385102 0.399319 0.031 Uiso 1 1 calc R U
C22 C 0.71310(8) 0.37463(9) 0.44918(9) 0.0346(3) Uani 1 1 d . .
H22A H 0.700516 0.402147 0.500141 0.052 Uiso 1 1 calc R U
H22B H 0.736747 0.410550 0.410639 0.052 Uiso 1 1 calc R U
H22C H 0.746800 0.332031 0.461886 0.052 Uiso 1 1 calc R U
C23 C 0.63666(7) 0.08839(7) 0.27706(8) 0.0253(3) Uani 1 1 d . .
C24 C 0.57532(7) 0.02600(7) 0.28841(8) 0.0247(3) Uani 1 1 d . .
C25 C 0.70597(8) 0.07229(9) 0.32688(11) 0.0399(4) Uani 1 1 d . .
H25A H 0.737853 0.117986 0.325626 0.060 Uiso 1 1 calc R U
H25B H 0.731987 0.027987 0.302934 0.060 Uiso 1 1 calc R U
H25C H 0.692624 0.060543 0.384105 0.060 Uiso 1 1 calc R U
C26 C 0.65547(10) 0.10559(9) 0.18731(10) 0.0411(4) Uani 1 1 d . .
H26A H 0.611511 0.124063 0.158564 0.062 Uiso 1 1 calc R U
H26B H 0.673341 0.058263 0.160638 0.062 Uiso 1 1 calc R U
H26C H 0.693658 0.145497 0.184989 0.062 Uiso 1 1 calc R U
C27 C 0.60393(9) -0.05436(8) 0.30927(10) 0.0361(3) Uani 1 1 d . .
H27A H 0.630618 -0.052498 0.361733 0.054 Uiso 1 1 calc R U
H27B H 0.637022 -0.071987 0.265466 0.054 Uiso 1 1 calc R U
H27C H 0.562592 -0.090387 0.314076 0.054 Uiso 1 1 calc R U
C28 C 0.52083(9) 0.02042(10) 0.21715(10) 0.0405(4) Uani 1 1 d . .
H28A H 0.478458 -0.010646 0.234227 0.061 Uiso 1 1 calc R U
H28B H 0.544636 -0.004169 0.169680 0.061 Uiso 1 1 calc R U
H28C H 0.504392 0.072511 0.201780 0.061 Uiso 1 1 calc R U
N1 N 0.53166(5) 0.26501(6) 0.44062(6) 0.0205(2) Uani 1 1 d . .
O1 O 0.60327(5) 0.15810(5) 0.31352(6) 0.0235(2) Uani 1 1 d . .
O2 O 0.53426(5) 0.05594(5) 0.35946(5) 0.0231(2) Uani 1 1 d . .
B1 B 0.54853(7) 0.13372(8) 0.36496(8) 0.0188(3) Uani 1 1 d . .

loop_
_atom_site_aniso_label
_atom_site_aniso_U_11
_atom_site_aniso_U_22
_atom_site_aniso_U_33
_atom_site_aniso_U_23
_atom_site_aniso_U_13
_atom_site_aniso_U_12
C1 0.0193(5) 0.0174(5) 0.0193(6) 0.0001(4) 0.0005(4) -0.0025(4)
C2 0.0191(6) 0.0209(6) 0.0233(6) -0.0004(5) 0.0001(5) 0.0002(5)
C3 0.0236(6) 0.0216(6) 0.0218(6) 0.0014(5) 0.0013(5) 0.0014(5)
C4 0.0255(6) 0.0311(7) 0.0277(7) 0.0019(6) 0.0014(5) 0.0046(5)
C5 0.0348(7) 0.0308(7) 0.0319(7) 0.0014(6) 0.0051(6) 0.0127(6)
C6 0.0444(8) 0.0211(6) 0.0296(7) -0.0019(5) 0.0050(6) 0.0070(6)
C7 0.0330(7) 0.0214(6) 0.0262(7) -0.0007(5) 0.0020(5) -0.0002(5)
C8 0.0251(6) 0.0193(6) 0.0204(6) 0.0017(5) 0.0028(5) 0.0022(5)
C9 0.0217(6) 0.0203(6) 0.0216(6) 0.0005(5) 0.0039(5) -0.0008(5)
C10 0.0255(6) 0.0180(5) 0.0185(6) 0.0027(5) 0.0038(5) -0.0027(5)
C11 0.0275(6) 0.0183(6) 0.0255(6) 0.0004(5) 0.0024(5) -0.0021(5)
C12 0.0280(7) 0.0250(6) 0.0371(8) 0.0055(6) 0.0003(6) 0.0016(5)
C13 0.0352(7) 0.0326(7) 0.0292(7) 0.0094(6) -0.0090(6) -0.0075(6)
C14 0.0492(9) 0.0253(6) 0.0204(6) 0.0020(5) -0.0049(6) -0.0066(6)
C15 0.0381(7) 0.0202(6) 0.0199(6) 0.0017(5) 0.0029(5) 0.0008(5)
C16 0.0240(6) 0.0222(6) 0.0239(6) 0.0002(5) -0.0007(5) 0.0002(5)
C17 0.0296(7) 0.0213(6) 0.0333(7) 0.0044(5) -0.0032(6) -0.0006(5)
C18 0.0379(8) 0.0335(8) 0.0383(8) 0.0038(6) -0.0131(7) -0.0026(6)
C19 0.0208(6) 0.0263(6) 0.0330(7) 0.0009(5) -0.0008(5) -0.0039(5)
C20 0.0218(6) 0.0221(6) 0.0200(6) 0.0001(5) -0.0008(5) -0.0034(5)
C21 0.0273(6) 0.0292(7) 0.0219(6) 0.0012(5) 0.0009(5) -0.0080(5)
C22 0.0297(7) 0.0401(8) 0.0340(8) -0.0030(6) 0.0031(6) -0.0139(6)
C23 0.0269(6) 0.0186(6) 0.0306(7) 0.0022(5) 0.0091(5) 0.0048(5)
C24 0.0290(6) 0.0208(6) 0.0242(6) -0.0025(5) 0.0072(5) 0.0011(5)
C25 0.0253(7) 0.0337(8) 0.0608(10) 0.0010(7) 0.0013(7) 0.0040(6)
C26 0.0551(10) 0.0308(7) 0.0373(8) 0.0061(6) 0.0256(7) 0.0090(7)
C27 0.0432(8) 0.0199(6) 0.0451(9) 0.0011(6) 0.0168(7) 0.0024(6)
C28 0.0435(9) 0.0442(9) 0.0338(8) -0.0153(7) -0.0011(7) -0.0003(7)
N1 0.0200(5) 0.0169(5) 0.0246(5) -0.0013(4) -0.0002(4) -0.0009(4)
O1 0.0255(4) 0.0177(4) 0.0272(5) 0.0013(3) 0.0074(4) 0.0014(3)
O2 0.0264(5) 0.0189(4) 0.0239(4) -0.0023(3) 0.0068(4) -0.0024(3)
B1 0.0192(6) 0.0188(6) 0.0186(6) 0.0015(5) -0.0017(5) -0.0001(5)

loop_
_atom_type_symbol
_atom_type_description
_atom_type_scat_dispersion_real
_atom_type_scat_dispersion_imag
_atom_type_scat_source
C C 0.0033 0.0016 'International Tables Vol C Tables 4.2.6.8 and 6.1.1.4'
H H 0.0000 0.0000 'International Tables Vol C Tables 4.2.6.8 and 6.1.1.4'
N N 0.0061 0.0033 'International Tables Vol C Tables 4.2.6.8 and 6.1.1.4'
O O 0.0106 0.0060 'International Tables Vol C Tables 4.2.6.8 and 6.1.1.4'
B B 0.0013 0.0007 'International Tables Vol C Tables 4.2.6.8 and 6.1.1.4'

loop_
_geom_angle_atom_site_label_1
_geom_angle_atom_site_label_2
_geom_angle_atom_site_label_3
_geom_angle
N1 C1 C9 111.03(9)
N1 C1 B1 115.07(10)
C9 C1 B1 110.52(10)
N1 C1 C2 100.30(9)
C9 C1 C2 108.58(9)
B1 C1 C2 110.78(10)
C3 C2 C19 115.33(10)
C3 C2 C16 108.07(10)
C19 C2 C16 109.15(10)
C3 C2 C1 100.12(9)
C19 C2 C1 114.47(10)
C16 C2 C1 109.22(10)
C4 C3 C8 120.50(12)
C4 C3 C2 131.70(12)
C8 C3 C2 107.72(10)
C3 C4 C5 119.09(13)
C3 C4 H4 120.5
C5 C4 H4 120.5
C6 C5 C4 120.13(12)
C6 C5 H5 119.9
C4 C5 H5 119.9
C5 C6 C7 121.76(13)
C5 C6 H6 119.1
C7 C6 H6 119.1
C8 C7 C6 117.82(13)
C8 C7 H7 121.1
C6 C7 H7 121.1
N1 C8 C7 129.12(12)
N1 C8 C3 110.20(11)
C7 C8 C3 120.68(12)
C10 C9 C1 115.21(10)
C10 C9 H9A 108.5
C1 C9 H9A 108.5
C10 C9 H9B 108.5
C1 C9 H9B 108.5
H9A C9 H9B 107.5
C15 C10 C11 118.16(12)
C15 C10 C9 119.96(11)
C11 C10 C9 121.87(11)
C12 C11 C10 120.82(12)
C12 C11 H11 119.6
C10 C11 H11 119.6
C11 C12 C13 120.02(13)
C11 C12 H12 120.0
C13 C12 H12 120.0
C14 C13 C12 119.75(13)
C14 C13 H13 120.1
C12 C13 H13 120.1
C13 C14 C15 120.01(13)
C13 C14 H14 120.0
C15 C14 H14 120.0
C14 C15 C10 121.24(13)
C14 C15 H15 119.4
C10 C15 H15 119.4
C17 C16 C2 114.34(11)
C17 C16 H16A 108.7
C2 C16 H16A 108.7
C17 C16 H16B 108.7
C2 C16 H16B 108.7
H16A C16 H16B 107.6
C18 C17 C16 124.92(14)
C18 C17 H17 117.5
C16 C17 H17 117.5
C17 C18 H18A 120.0
C17 C18 H18B 120.0
H18A C18 H18B 120.0
C2 C19 H19A 109.5
C2 C19 H19B 109.5
H19A C19 H19B 109.5
C2 C19 H19C 109.5
H19A C19 H19C 109.5
H19B C19 H19C 109.5
N1 C20 C21 112.53(10)
N1 C20 H20A 109.1
C21 C20 H20A 109.1
N1 C20 H20B 109.1
C21 C20 H20B 109.1
H20A C20 H20B 107.8
C22 C21 C20 111.55(11)
C22 C21 H21A 109.3
C20 C21 H21A 109.3
C22 C21 H21B 109.3
C20 C21 H21B 109.3
H21A C21 H21B 108.0
C21 C22 H22A 109.5
C21 C22 H22B 109.5
H22A C22 H22B 109.5
C21 C22 H22C 109.5
H22A C22 H22C 109.5
H22B C22 H22C 109.5
O1 C23 C26 108.47(10)
O1 C23 C25 106.19(11)
C26 C23 C25 110.78(12)
O1 C23 C24 102.74(9)
C26 C23 C24 114.04(12)
C25 C23 C24 113.85(11)
O2 C24 C27 108.78(11)
O2 C24 C28 106.52(11)
C27 C24 C28 109.51(12)
O2 C24 C23 102.36(9)
C27 C24 C23 114.19(11)
C28 C24 C23 114.81(12)
C23 C25 H25A 109.5
C23 C25 H25B 109.5
H25A C25 H25B 109.5
C23 C25 H25C 109.5
H25A C25 H25C 109.5
H25B C25 H25C 109.5
C23 C26 H26A 109.5
C23 C26 H26B 109.5
H26A C26 H26B 109.5
C23 C26 H26C 109.5
H26A C26 H26C 109.5
H26B C26 H26C 109.5
C24 C27 H27A 109.5
C24 C27 H27B 109.5
H27A C27 H27B 109.5
C24 C27 H27C 109.5
H27A C27 H27C 109.5
H27B C27 H27C 109.5
C24 C28 H28A 109.5
C24 C28 H28B 109.5
H28A C28 H28B 109.5
C24 C28 H28C 109.5
H28A C28 H28C 109.5
H28B C28 H28C 109.5
C8 N1 C20 121.54(10)
C8 N1 C1 108.41(9)
C20 N1 C1 125.69(10)
B1 O1 C23 107.14(9)
B1 O2 C24 107.43(9)
O1 B1 O2 113.61(11)
O1 B1 C1 126.46(11)
O2 B1 C1 119.90(11)

loop_
_geom_bond_atom_site_label_1
_geom_bond_atom_site_label_2
_geom_bond_distance
C1 N1 1.4860(15)
C1 C9 1.5659(16)
C1 B1 1.5894(18)
C1 C2 1.5905(17)
C2 C3 1.5263(17)
C2 C19 1.5331(17)
C2 C16 1.5573(18)
C3 C4 1.3827(18)
C3 C8 1.4123(18)
C4 C5 1.407(2)
C4 H4 0.9500
C5 C6 1.383(2)
C5 H5 0.9500
C6 C7 1.4026(19)
C6 H6 0.9500
C7 C8 1.3985(18)
C7 H7 0.9500
C8 N1 1.3858(15)
C9 C10 1.5139(17)
C9 H9A 0.9900
C9 H9B 0.9900
C10 C15 1.3976(18)
C10 C11 1.3982(17)
C11 C12 1.3932(19)
C11 H11 0.9500
C12 C13 1.394(2)
C12 H12 0.9500
C13 C14 1.386(2)
C13 H13 0.9500
C14 C15 1.389(2)
C14 H14 0.9500
C15 H15 0.9500
C16 C17 1.5041(18)
C16 H16A 0.9900
C16 H16B 0.9900
C17 C18 1.322(2)
C17 H17 0.9500
C18 H18A 0.9500
C18 H18B 0.9500
C19 H19A 0.9800
C19 H19B 0.9800
C19 H19C 0.9800
C20 N1 1.4574(15)
C20 C21 1.5283(17)
C20 H20A 0.9900
C20 H20B 0.9900
C21 C22 1.5259(18)
C21 H21A 0.9900
C21 H21B 0.9900
C22 H22A 0.9800
C22 H22B 0.9800
C22 H22C 0.9800
C23 O1 1.4723(15)
C23 C26 1.5237(19)
C23 C25 1.525(2)
C23 C24 1.5632(18)
C24 O2 1.4674(15)
C24 C27 1.5201(19)
C24 C28 1.526(2)
C25 H25A 0.9800
C25 H25B 0.9800
C25 H25C 0.9800
C26 H26A 0.9800
C26 H26B 0.9800
C26 H26C 0.9800
C27 H27A 0.9800
C27 H27B 0.9800
C27 H27C 0.9800
C28 H28A 0.9800
C28 H28B 0.9800
C28 H28C 0.9800
O1 B1 1.3665(16)
O2 B1 1.3707(16)

loop_
_geom_torsion_atom_site_label_1
_geom_torsion_atom_site_label_2
_geom_torsion_atom_site_label_3
_geom_torsion_atom_site_label_4
_geom_torsion
N1 C1 C2 C3 -34.01(11)
C9 C1 C2 C3 82.47(11)
B1 C1 C2 C3 -155.98(10)
N1 C1 C2 C19 -157.97(10)
C9 C1 C2 C19 -41.49(13)
B1 C1 C2 C19 80.05(13)
N1 C1 C2 C16 79.31(11)
C9 C1 C2 C16 -164.21(10)
B1 C1 C2 C16 -42.66(13)
C19 C2 C3 C4 -35.40(19)
C16 C2 C3 C4 87.03(16)
C1 C2 C3 C4 -158.77(14)
C19 C2 C3 C8 147.98(11)
C16 C2 C3 C8 -89.59(12)
C1 C2 C3 C8 24.61(12)
C8 C3 C4 C5 1.1(2)
C2 C3 C4 C5 -175.13(13)
C3 C4 C5 C6 -0.4(2)
C4 C5 C6 C7 -0.2(2)
C5 C6 C7 C8 0.1(2)
C6 C7 C8 N1 -178.76(13)
C6 C7 C8 C3 0.69(19)
C4 C3 C8 N1 178.24(12)
C2 C3 C8 N1 -4.69(14)
C4 C3 C8 C7 -1.31(19)
C2 C3 C8 C7 175.76(11)
N1 C1 C9 C10 -56.56(13)
B1 C1 C9 C10 72.38(13)
C2 C1 C9 C10 -165.91(10)
C1 C9 C10 C15 96.91(13)
C1 C9 C10 C11 -84.32(14)
C15 C10 C11 C12 -0.82(18)
C9 C10 C11 C12 -179.62(11)
C10 C11 C12 C13 0.2(2)
C11 C12 C13 C14 0.3(2)
C12 C13 C14 C15 -0.1(2)
C13 C14 C15 C10 -0.6(2)
C11 C10 C15 C14 1.04(19)
C9 C10 C15 C14 179.86(12)
C3 C2 C16 C17 -69.23(13)
C19 C2 C16 C17 56.91(14)
C1 C2 C16 C17 -177.25(10)
C2 C16 C17 C18 -133.58(14)
N1 C20 C21 C22 165.36(11)
O1 C23 C24 O2 -25.37(12)
C26 C23 C24 O2 -142.53(11)
C25 C23 C24 O2 89.00(13)
O1 C23 C24 C27 -142.73(11)
C26 C23 C24 C27 100.10(14)
C25 C23 C24 C27 -28.36(16)
O1 C23 C24 C28 89.60(13)
C26 C23 C24 C28 -27.57(16)
C25 C23 C24 C28 -156.03(13)
C7 C8 N1 C20 2.1(2)
C3 C8 N1 C20 -177.44(11)
C7 C8 N1 C1 159.86(12)
C3 C8 N1 C1 -19.64(14)
C21 C20 N1 C8 -78.53(14)
C21 C20 N1 C1 127.66(12)
C9 C1 N1 C8 -80.76(12)
B1 C1 N1 C8 152.76(10)
C2 C1 N1 C8 33.87(12)
C9 C1 N1 C20 75.88(14)
B1 C1 N1 C20 -50.60(15)
C2 C1 N1 C20 -169.49(11)
C26 C23 O1 B1 141.91(12)
C25 C23 O1 B1 -98.98(12)
C24 C23 O1 B1 20.85(13)
C27 C24 O2 B1 142.66(12)
C28 C24 O2 B1 -99.39(12)
C23 C24 O2 B1 21.48(13)
C23 O1 B1 O2 -8.21(14)
C23 O1 B1 C1 173.74(12)
C24 O2 B1 O1 -9.41(14)
C24 O2 B1 C1 168.77(11)
N1 C1 B1 O1 -15.32(18)
C9 C1 B1 O1 -142.05(12)
C2 C1 B1 O1 97.55(14)
N1 C1 B1 O2 166.75(11)
C9 C1 B1 O2 40.02(15)
C2 C1 B1 O2 -80.38(14)
